data_1546717
loop_
_publ_author_name
'Boukhssas, Salaheddine'
'Aouine, Younas'
'Faraj, Hassane'
'Alami, Anouar'
'El Hallaoui, Abdelilah'
'Zouihri, Hafid'

_publ_section_title
;
 Dibenzyl({1-[(4-methyl-2-phenyl-4,5-dihydro-1,3-oxazol-4-yl)methyl]-1<i>H</i>-1,2,3-triazol-4-yl}methyl)amine
;
_journal_coeditor_code SJ4117
_journal_issue 6
_journal_name_full IUCrData
_journal_page_first x170860
_journal_paper_doi 10.1107/S2414314617008604
_journal_volume 2
_journal_year 2017
_chemical_formula_iupac 'C28 H29 N5 O'
_chemical_formula_moiety 'C28 H29 N5 O'
_chemical_formula_sum 'C28 H29 N5 O'
_chemical_formula_weight 451.56
_chemical_name_systematic
Dibenzyl({1-[(4-methyl-2-phenyl-4,5-dihydro-1,3-oxazol-4-yl)methyl]-1<i>H</i>-1,2,3-triazol-4-yl}methyl)amine
_space_group_crystal_system monoclinic
_space_group_IT_number 14
_space_group_name_Hall '-P 2ybc'
_space_group_name_H-M_alt 'P 1 21/c 1'
_symmetry_space_group_name_Hall '-P 2ybc'
_symmetry_space_group_name_H-M 'P 1 21/c 1'
_atom_sites_solution_hydrogens geom
_audit_creation_method SHELXL-2014/7
_cell_angle_alpha 90
_cell_angle_beta 95.0960(10)
_cell_angle_gamma 90
_cell_formula_units_Z 4
_cell_length_a 9.8940(3)
_cell_length_b 10.1125(2)
_cell_length_c 24.8655(7)
_cell_measurement_reflns_used 412
_cell_measurement_temperature 296(2)
_cell_measurement_theta_max 26.4
_cell_measurement_theta_min 1.9
_cell_volume 2478.04(11)
_computing_cell_refinement
;
SAINT (Bruker, 2005)
;
_computing_data_collection
;
APEX2 (Bruker, 2005)
;
_computing_data_reduction
;
SAINT (Bruker, 2005)
;
_computing_molecular_graphics
;
PLATON (Spek, 2009)
;
_computing_publication_material
;
publCIF (Westrip, 2010)
;
_computing_structure_refinement
;
SHELXL2014 (Sheldrick, 2015)
;
_computing_structure_solution
;
SHELXS97 (Sheldrick, 2008)
;
_diffrn_ambient_temperature 296(2)
_diffrn_measured_fraction_theta_full 0.990
_diffrn_measured_fraction_theta_max 0.989
_diffrn_measurement_device_type 'Bruker APEXII CCD detector'
_diffrn_measurement_method '\w and \f'
_diffrn_radiation_monochromator graphite
_diffrn_radiation_source 'fine-focus sealed tube'
_diffrn_radiation_type MoK\a
_diffrn_radiation_wavelength 0.71073
_diffrn_reflns_av_R_equivalents 0.0216
_diffrn_reflns_limit_h_max 11
_diffrn_reflns_limit_h_min -11
_diffrn_reflns_limit_k_max 11
_diffrn_reflns_limit_k_min -12
_diffrn_reflns_limit_l_max 30
_diffrn_reflns_limit_l_min -30
_diffrn_reflns_number 14425
_diffrn_reflns_theta_full 25.242
_diffrn_reflns_theta_max 25.496
_diffrn_reflns_theta_min 2.067
_exptl_absorpt_coefficient_mu 0.076
_exptl_absorpt_correction_type none
_exptl_crystal_colour colourless
_exptl_crystal_density_diffrn 1.210
_exptl_crystal_description prism
_exptl_crystal_F_000 960
_exptl_crystal_size_max 0.41
_exptl_crystal_size_mid 0.37
_exptl_crystal_size_min 0.21
_refine_diff_density_max 0.172
_refine_diff_density_min -0.198
_refine_ls_extinction_method none
_refine_ls_goodness_of_fit_ref 1.059
_refine_ls_hydrogen_treatment constr
_refine_ls_matrix_type full
_refine_ls_number_parameters 308
_refine_ls_number_reflns 4561
_refine_ls_number_restraints 0
_refine_ls_restrained_S_all 1.059
_refine_ls_R_factor_all 0.0439
_refine_ls_R_factor_gt 0.0364
_refine_ls_shift/su_max 0.000
_refine_ls_shift/su_mean 0.000
_refine_ls_structure_factor_coef Fsqd
_refine_ls_weighting_details 'w=1/[\s^2^(Fo^2^)+(0.0524P)^2^+0.5133P] where P=(Fo^2^+2Fc^2^)/3'
_refine_ls_weighting_scheme calc
_refine_ls_wR_factor_gt 0.0979
_refine_ls_wR_factor_ref 0.1016
_reflns_number_gt 3913
_reflns_number_total 4561
_reflns_threshold_expression 'I > 2\s(I)'
_cod_data_source_file sj4117sup1.cif
_cod_data_source_block I
_cod_database_code 1546717
_shelx_space_group_comment
;
The symmetry employed for this shelxl refinement is uniquely defined
by the following loop, which should always be used as a source of
symmetry information in preference to the above space-group names.
They are only intended as comments.
;

loop_
_space_group_symop_operation_xyz
'x, y, z'
'-x, y+1/2, -z+1/2'
'-x, -y, -z'
'x, -y-1/2, z-1/2'

loop_
_atom_site_type_symbol
_atom_site_label
_atom_site_fract_x
_atom_site_fract_y
_atom_site_fract_z
_atom_site_U_iso_or_equiv
_atom_site_adp_type
_atom_site_calc_flag
_atom_site_occupancy
N N1 -0.19432(10) 0.39663(9) 0.14326(4) 0.0260(2) Uani d 1
N N5 0.32594(11) 0.57568(10) 0.22306(4) 0.0319(3) Uani d 1
N N4 0.18147(11) 0.33879(10) 0.25538(4) 0.0292(2) Uani d 1
N N2 0.03788(11) 0.20795(10) 0.21388(4) 0.0336(3) Uani d 1
N N3 0.16377(11) 0.21560(10) 0.23540(5) 0.0355(3) Uani d 1
O O1 0.38824(10) 0.47298(10) 0.14862(4) 0.0412(2) Uani d 1
C C19 -0.14782(13) 0.30100(12) 0.10479(5) 0.0281(3) Uani d 1
H H19A -0.0572 0.2717 0.1175 0.034 Uiso calc 1
H H19B -0.1423 0.3445 0.0703 0.034 Uiso calc 1
C C7 -0.18132(13) 0.58240(11) 0.08073(5) 0.0290(3) Uani d 1
C C6 -0.23884(13) 0.18192(11) 0.09664(4) 0.0264(3) Uani d 1
C C28 0.32787(12) 0.57631(12) 0.17225(5) 0.0288(3) Uani d 1
C C5 -0.37929(13) 0.19406(12) 0.09226(5) 0.0310(3) Uani d 1
H H5 -0.4187 0.2758 0.0980 0.037 Uiso calc 1
C C26 0.39945(13) 0.45638(13) 0.24346(5) 0.0310(3) Uani d 1
C C22 -0.02513(12) 0.32656(11) 0.21996(4) 0.0259(3) Uani d 1
C C21 -0.17030(12) 0.34983(12) 0.19938(5) 0.0276(3) Uani d 1
H H21A -0.2198 0.2678 0.2026 0.033 Uiso calc 1
H H21B -0.2084 0.4142 0.2227 0.033 Uiso calc 1
C C23 0.06687(12) 0.41007(12) 0.24656(5) 0.0283(3) Uani d 1
H H23 0.0531 0.4974 0.2564 0.034 Uiso calc 1
C C20 -0.13622(14) 0.52809(12) 0.13586(5) 0.0323(3) Uani d 1
H H20A -0.0380 0.5224 0.1401 0.039 Uiso calc 1
H H20B -0.1646 0.5876 0.1633 0.039 Uiso calc 1
C C13 0.27476(12) 0.68248(13) 0.13586(5) 0.0303(3) Uani d 1
C C8 -0.31850(14) 0.58700(12) 0.06262(5) 0.0347(3) Uani d 1
H H8 -0.3829 0.5599 0.0854 0.042 Uiso calc 1
C C24 0.31270(13) 0.37969(14) 0.28102(5) 0.0341(3) Uani d 1
H H24A 0.3623 0.3018 0.2942 0.041 Uiso calc 1
H H24B 0.2983 0.4347 0.3120 0.041 Uiso calc 1
C C4 -0.46108(15) 0.08543(14) 0.07939(5) 0.0394(3) Uani d 1
H H4 -0.5550 0.0947 0.0766 0.047 Uiso calc 1
C C18 0.30205(14) 0.68722(15) 0.08200(5) 0.0391(3) Uani d 1
H H18 0.3503 0.6191 0.0674 0.047 Uiso calc 1
C C1 -0.18359(15) 0.05817(13) 0.08830(5) 0.0352(3) Uani d 1
H H1 -0.0898 0.0480 0.0916 0.042 Uiso calc 1
C C14 0.19990(14) 0.78383(15) 0.15650(5) 0.0393(3) Uani d 1
H H14 0.1791 0.7802 0.1922 0.047 Uiso calc 1
C C27 0.42583(14) 0.38068(14) 0.19164(5) 0.0371(3) Uani d 1
H H27A 0.5207 0.3561 0.1919 0.045 Uiso calc 1
H H27B 0.3707 0.3014 0.1878 0.045 Uiso calc 1
C C10 -0.26549(17) 0.67233(14) -0.02277(6) 0.0452(4) Uani d 1
H H10 -0.2932 0.7012 -0.0575 0.054 Uiso calc 1
C C11 -0.12981(17) 0.67023(16) -0.00493(6) 0.0489(4) Uani d 1
H H11 -0.0659 0.6992 -0.0276 0.059 Uiso calc 1
C C12 -0.08751(15) 0.62532(14) 0.04651(6) 0.0391(3) Uani d 1
H H12 0.0045 0.6240 0.0581 0.047 Uiso calc 1
C C3 -0.40408(17) -0.03654(14) 0.07068(6) 0.0441(4) Uani d 1
H H3 -0.4593 -0.1091 0.0618 0.053 Uiso calc 1
C C9 -0.36000(16) 0.63142(13) 0.01117(6) 0.0401(3) Uani d 1
H H9 -0.4519 0.6337 -0.0005 0.048 Uiso calc 1
C C2 -0.26504(17) -0.05000(13) 0.07525(6) 0.0435(4) Uani d 1
H H2 -0.2261 -0.1319 0.0695 0.052 Uiso calc 1
C C16 0.18507(16) 0.89492(17) 0.07129(6) 0.0497(4) Uani d 1
H H16 0.1560 0.9664 0.0497 0.060 Uiso calc 1
C C25 0.52999(14) 0.49757(16) 0.27626(6) 0.0442(4) Uani d 1
H H25A 0.5862 0.5460 0.2536 0.066 Uiso calc 1
H H25B 0.5776 0.4202 0.2900 0.066 Uiso calc 1
H H25C 0.5085 0.5524 0.3058 0.066 Uiso calc 1
C C15 0.15607(16) 0.88998(17) 0.12459(6) 0.0498(4) Uani d 1
H H15 0.1072 0.9580 0.1390 0.060 Uiso calc 1
C C17 0.25715(15) 0.79375(17) 0.05018(6) 0.0477(4) Uani d 1
H H17 0.2759 0.7969 0.0142 0.057 Uiso calc 1

loop_
_atom_site_aniso_label
_atom_site_aniso_U_11
_atom_site_aniso_U_22
_atom_site_aniso_U_33
_atom_site_aniso_U_12
_atom_site_aniso_U_13
_atom_site_aniso_U_23
N1 0.0284(6) 0.0251(5) 0.0246(5) -0.0006(4) 0.0026(4) 0.0001(4)
N5 0.0338(6) 0.0354(6) 0.0268(5) 0.0033(5) 0.0058(4) -0.0002(4)
N4 0.0279(6) 0.0306(5) 0.0288(5) 0.0009(4) 0.0011(4) 0.0029(4)
N2 0.0316(6) 0.0275(5) 0.0414(6) 0.0008(5) 0.0013(5) 0.0038(5)
N3 0.0338(7) 0.0281(6) 0.0440(6) 0.0033(5) 0.0004(5) 0.0045(5)
O1 0.0493(6) 0.0448(6) 0.0301(5) 0.0107(5) 0.0075(4) -0.0069(4)
C19 0.0292(7) 0.0306(6) 0.0251(6) 0.0014(5) 0.0060(5) 0.0013(5)
C7 0.0336(7) 0.0210(6) 0.0323(6) -0.0003(5) 0.0018(5) -0.0002(5)
C6 0.0332(7) 0.0272(6) 0.0186(5) 0.0020(5) 0.0020(5) 0.0015(4)
C28 0.0216(6) 0.0369(7) 0.0282(6) -0.0032(5) 0.0046(5) -0.0057(5)
C5 0.0335(7) 0.0292(6) 0.0304(6) 0.0030(5) 0.0029(5) -0.0015(5)
C26 0.0272(7) 0.0341(7) 0.0319(6) 0.0027(5) 0.0028(5) -0.0006(5)
C22 0.0280(7) 0.0266(6) 0.0239(6) 0.0004(5) 0.0058(5) 0.0038(5)
C21 0.0272(7) 0.0304(6) 0.0259(6) -0.0012(5) 0.0055(5) 0.0002(5)
C23 0.0294(7) 0.0292(6) 0.0267(6) 0.0029(5) 0.0053(5) 0.0002(5)
C20 0.0331(7) 0.0288(6) 0.0339(6) -0.0043(5) -0.0024(5) 0.0004(5)
C13 0.0228(7) 0.0418(7) 0.0260(6) -0.0048(5) 0.0008(5) -0.0020(5)
C8 0.0337(8) 0.0295(6) 0.0406(7) -0.0034(5) 0.0021(6) 0.0046(5)
C24 0.0300(7) 0.0418(7) 0.0297(6) 0.0017(6) -0.0020(5) 0.0040(5)
C4 0.0354(8) 0.0418(8) 0.0402(7) -0.0044(6) -0.0016(6) -0.0025(6)
C18 0.0337(8) 0.0544(9) 0.0298(7) -0.0021(6) 0.0059(6) -0.0015(6)
C1 0.0382(8) 0.0335(7) 0.0332(7) 0.0102(6) 0.0001(6) 0.0001(5)
C14 0.0388(8) 0.0524(8) 0.0259(6) 0.0086(7) -0.0005(6) -0.0014(6)
C27 0.0356(8) 0.0375(7) 0.0390(7) 0.0046(6) 0.0073(6) -0.0026(6)
C10 0.0648(11) 0.0400(8) 0.0302(7) 0.0137(7) 0.0013(7) 0.0018(6)
C11 0.0555(10) 0.0525(9) 0.0420(8) 0.0123(8) 0.0221(7) 0.0104(7)
C12 0.0330(8) 0.0393(7) 0.0458(8) 0.0049(6) 0.0086(6) 0.0061(6)
C3 0.0579(10) 0.0327(7) 0.0400(7) -0.0094(7) -0.0052(7) -0.0052(6)
C9 0.0419(8) 0.0323(7) 0.0439(8) 0.0012(6) -0.0090(6) 0.0012(6)
C2 0.0631(11) 0.0261(7) 0.0404(7) 0.0076(7) -0.0010(7) -0.0045(6)
C16 0.0428(9) 0.0608(10) 0.0436(8) 0.0033(8) -0.0069(7) 0.0163(7)
C25 0.0336(8) 0.0508(8) 0.0477(8) -0.0038(7) 0.0003(6) -0.0022(7)
C15 0.0480(9) 0.0576(10) 0.0421(8) 0.0170(8) -0.0054(7) 0.0014(7)
C17 0.0420(9) 0.0715(11) 0.0298(7) -0.0055(8) 0.0038(6) 0.0112(7)

loop_
_atom_type_symbol
_atom_type_description
_atom_type_scat_dispersion_real
_atom_type_scat_dispersion_imag
_atom_type_scat_source
C C 0.0033 0.0016 'International Tables Vol C Tables 4.2.6.8 and 6.1.1.4'
H H 0.0000 0.0000 'International Tables Vol C Tables 4.2.6.8 and 6.1.1.4'
N N 0.0061 0.0033 'International Tables Vol C Tables 4.2.6.8 and 6.1.1.4'
O O 0.0106 0.0060 'International Tables Vol C Tables 4.2.6.8 and 6.1.1.4'

loop_
_geom_angle_atom_site_label_1
_geom_angle_atom_site_label_2
_geom_angle_atom_site_label_3
_geom_angle
C19 N1 C20 111.57(9)
C19 N1 C21 111.94(9)
C20 N1 C21 112.22(9)
C28 N5 C26 107.27(10)
C23 N4 N3 110.82(10)
C23 N4 C24 128.73(11)
N3 N4 C24 120.42(10)
N3 N2 C22 109.19(10)
N2 N3 N4 106.99(10)
C28 O1 C27 105.69(9)
N1 C19 C6 113.41(10)
N1 C19 H19A 108.9
C6 C19 H19A 108.9
N1 C19 H19B 108.9
C6 C19 H19B 108.9
H19A C19 H19B 107.7
C12 C7 C8 118.59(12)
C12 C7 C20 120.87(12)
C8 C7 C20 120.52(11)
C1 C6 C5 118.17(12)
C1 C6 C19 120.12(11)
C5 C6 C19 121.44(11)
N5 C28 O1 118.22(12)
N5 C28 C13 125.58(11)
O1 C28 C13 116.16(10)
C4 C5 C6 120.51(12)
C4 C5 H5 119.7
C6 C5 H5 119.7
N5 C26 C25 109.22(11)
N5 C26 C24 109.72(10)
C25 C26 C24 107.82(11)
N5 C26 C27 103.51(10)
C25 C26 C27 112.65(11)
C24 C26 C27 113.80(11)
N2 C22 C23 107.75(11)
N2 C22 C21 122.17(11)
C23 C22 C21 130.08(11)
N1 C21 C22 116.28(9)
N1 C21 H21A 108.2
C22 C21 H21A 108.2
N1 C21 H21B 108.2
C22 C21 H21B 108.2
H21A C21 H21B 107.4
N4 C23 C22 105.25(11)
N4 C23 H23 127.4
C22 C23 H23 127.4
N1 C20 C7 110.91(10)
N1 C20 H20A 109.5
C7 C20 H20A 109.5
N1 C20 H20B 109.5
C7 C20 H20B 109.5
H20A C20 H20B 108.0
C14 C13 C18 119.08(13)
C14 C13 C28 118.97(11)
C18 C13 C28 121.90(12)
C9 C8 C7 120.71(13)
C9 C8 H8 119.6
C7 C8 H8 119.6
N4 C24 C26 113.76(10)
N4 C24 H24A 108.8
C26 C24 H24A 108.8
N4 C24 H24B 108.8
C26 C24 H24B 108.8
H24A C24 H24B 107.7
C3 C4 C5 120.41(14)
C3 C4 H4 119.8
C5 C4 H4 119.8
C17 C18 C13 119.78(14)
C17 C18 H18 120.1
C13 C18 H18 120.1
C2 C1 C6 121.33(13)
C2 C1 H1 119.3
C6 C1 H1 119.3
C15 C14 C13 120.77(13)
C15 C14 H14 119.6
C13 C14 H14 119.6
O1 C27 C26 104.29(10)
O1 C27 H27A 110.9
C26 C27 H27A 110.9
O1 C27 H27B 110.9
C26 C27 H27B 110.9
H27A C27 H27B 108.9
C11 C10 C9 119.57(13)
C11 C10 H10 120.2
C9 C10 H10 120.2
C10 C11 C12 120.56(14)
C10 C11 H11 119.7
C12 C11 H11 119.7
C7 C12 C11 120.41(14)
C7 C12 H12 119.8
C11 C12 H12 119.8
C2 C3 C4 119.62(13)
C2 C3 H3 120.2
C4 C3 H3 120.2
C10 C9 C8 120.15(14)
C10 C9 H9 119.9
C8 C9 H9 119.9
C3 C2 C1 119.95(13)
C3 C2 H2 120.0
C1 C2 H2 120.0
C17 C16 C15 119.83(14)
C17 C16 H16 120.1
C15 C16 H16 120.1
C26 C25 H25A 109.5
C26 C25 H25B 109.5
H25A C25 H25B 109.5
C26 C25 H25C 109.5
H25A C25 H25C 109.5
H25B C25 H25C 109.5
C16 C15 C14 119.84(15)
C16 C15 H15 120.1
C14 C15 H15 120.1
C16 C17 C18 120.68(13)
C16 C17 H17 119.7
C18 C17 H17 119.7

loop_
_geom_bond_atom_site_label_1
_geom_bond_atom_site_label_2
_geom_bond_distance
N1 C19 1.4630(15)
N1 C20 1.4665(15)
N1 C21 1.4727(15)
N5 C28 1.2651(15)
N5 C26 1.4752(16)
N4 C23 1.3451(16)
N4 N3 1.3467(15)
N4 C24 1.4547(17)
N2 N3 1.3135(16)
N2 C22 1.3664(16)
O1 C28 1.3625(15)
O1 C27 1.4432(16)
C19 C6 1.5065(17)
C19 H19A 0.9700
C19 H19B 0.9700
C7 C12 1.3837(18)
C7 C8 1.3923(19)
C7 C20 1.5069(17)
C6 C1 1.3886(17)
C6 C5 1.3896(18)
C28 C13 1.4708(18)
C5 C4 1.3849(19)
C5 H5 0.9300
C26 C25 1.5231(19)
C26 C24 1.5339(17)
C26 C27 1.5409(17)
C22 C23 1.3683(17)
C22 C21 1.4998(17)
C21 H21A 0.9700
C21 H21B 0.9700
C23 H23 0.9300
C20 H20A 0.9700
C20 H20B 0.9700
C13 C14 1.3891(19)
C13 C18 1.3905(17)
C8 C9 1.3834(19)
C8 H8 0.9300
C24 H24A 0.9700
C24 H24B 0.9700
C4 C3 1.381(2)
C4 H4 0.9300
C18 C17 1.386(2)
C18 H18 0.9300
C1 C2 1.380(2)
C1 H1 0.9300
C14 C15 1.382(2)
C14 H14 0.9300
C27 H27A 0.9700
C27 H27B 0.9700
C10 C11 1.376(2)
C10 C9 1.378(2)
C10 H10 0.9300
C11 C12 1.386(2)
C11 H11 0.9300
C12 H12 0.9300
C3 C2 1.377(2)
C3 H3 0.9300
C9 H9 0.9300
C2 H2 0.9300
C16 C17 1.378(2)
C16 C15 1.382(2)
C16 H16 0.9300
C25 H25A 0.9600
C25 H25B 0.9600
C25 H25C 0.9600
C15 H15 0.9300
C17 H17 0.9300

loop_
_geom_hbond_atom_site_label_D
_geom_hbond_atom_site_label_H
_geom_hbond_atom_site_label_A
_geom_hbond_site_symmetry_A
_geom_hbond_distance_DH
_geom_hbond_distance_HA
_geom_hbond_distance_DA
_geom_hbond_angle_DHA
_geom_hbond_publ_flag
C19 H19A N2 . 0.9700 2.5800 3.2757(16) 129 yes
C23 H23 N2 2_555 0.9300 2.4500 3.3607(16) 166 yes
C27 H27B N3 . 0.9700 2.6000 3.3456(17) 134 yes
C2 H2 Cg4 1_545 0.93 2.63 3.56 154 yes
C12 H12 Cg5 1_555 0.93 2.92 3.7081(15) 143 yes
C17 H17 Cg3 3_565 0.93 2.84 3.7046(16) 154 yes
C24 H24B Cg3 2_555 0.93 2.93 3.8795(14) 165 yes

_cod_database_fobs_code 1546717
